data_1514673
loop_
_publ_author_name
'Lu, Deng-Fu'
'Zhu, Cheng-Liang'
'Xu, Hao'

_publ_section_title
;
 Copper(i)-catalyzed diastereoselective hydroxytrifluoromethylation of
 dienes accelerated by phosphine ligands
;
_journal_issue 6
_journal_name_full 'Chemical Science'
_journal_page_first 2478
_journal_paper_doi 10.1039/c3sc50582k
_journal_volume 4
_journal_year 2013
_chemical_formula_moiety 'C12 H15 F3 O3'
_chemical_formula_sum 'C12 H15 F3 O3'
_chemical_formula_weight 264.24
_chemical_name_systematic
;
?
;
_space_group_crystal_system triclinic
_space_group_IT_number 2
_space_group_name_Hall '-P 1'
_space_group_name_H-M_alt 'P -1'
_symmetry_space_group_name_Hall '-P 1'
_symmetry_space_group_name_H-M 'P -1'
_atom_sites_solution_hydrogens geom
_atom_sites_solution_primary iterative
_audit_creation_date 2013-02-21
_audit_creation_method
;
Olex2 1.2-beta
(compiled Dec 5 2012 16:17:34, GUI svn.r4385)
;
_cell_angle_alpha 111.700(2)
_cell_angle_beta 102.333(2)
_cell_angle_gamma 93.499(2)
_cell_formula_units_Z 6
_cell_length_a 10.4133(3)
_cell_length_b 12.3601(4)
_cell_length_c 16.6001(6)
_cell_measurement_reflns_used 8953
_cell_measurement_temperature 173(2)
_cell_measurement_theta_max 69.168
_cell_measurement_theta_min 2.963
_cell_volume 1916.15(11)
_computing_cell_refinement 'SAINT v7.68A (Bruker, 2009)'
_computing_data_collection 'APEX2 v2011.2-4 (Bruker, 2011)'
_computing_data_reduction 'SAINT v7.68A (Bruker, 2009)'
_computing_molecular_graphics
;
O. V. Dolomanov, L. J. Bourhis, R. J. Gildea, J. A. K. Howard and H. Puschmann,
OLEX2: a complete structure solution, refinement and analysis program.
J. Appl. Cryst. (2009). 42, 339-341.
;
_computing_publication_material
;
O. V. Dolomanov, L. J. Bourhis, R. J. Gildea, J. A. K. Howard and H. Puschmann,
OLEX2: a complete structure solution, refinement and analysis program.
J. Appl. Cryst. (2009). 42, 339-341.
;
_computing_structure_refinement 'SHELXL-97 (Sheldrick, 2008)'
_computing_structure_solution 'SHELXS-97 (Sheldrick, 2008)'
_diffrn_ambient_temperature 173(2)
_diffrn_detector_area_resol_mean 512
_diffrn_measured_fraction_theta_full 0.947
_diffrn_measured_fraction_theta_max 0.933
_diffrn_measurement_device_type 'Bruker D8 diffractometer with APEX2 detector'
_diffrn_measurement_method '\f and \w scans with a narrow frame width'
_diffrn_radiation_monochromator graphite
_diffrn_radiation_type CuK\a
_diffrn_radiation_wavelength 1.54178
_diffrn_reflns_av_R_equivalents 0.0164
_diffrn_reflns_av_unetI/netI 0.0189
_diffrn_reflns_Laue_measured_fraction_full 0.947
_diffrn_reflns_Laue_measured_fraction_max 0.933
_diffrn_reflns_limit_h_max 12
_diffrn_reflns_limit_h_min -12
_diffrn_reflns_limit_k_max 14
_diffrn_reflns_limit_k_min -14
_diffrn_reflns_limit_l_max 20
_diffrn_reflns_limit_l_min -19
_diffrn_reflns_number 17421
_diffrn_reflns_point_group_measured_fraction_full 0.947
_diffrn_reflns_point_group_measured_fraction_max 0.933
_diffrn_reflns_theta_full 67.679
_diffrn_reflns_theta_max 69.439
_diffrn_reflns_theta_min 2.963
_diffrn_source 'sealed tube'
_diffrn_standards_number 0
_exptl_absorpt_coefficient_mu 1.094
_exptl_absorpt_correction_T_max 0.7532
_exptl_absorpt_correction_T_min 0.6562
_exptl_absorpt_correction_type multi-scan
_exptl_absorpt_process_details
;
SADABS-2012/1 (Bruker,2012) was used for absorption correction.
wR2(int) was 0.0463 before and 0.0311 after correction.
The Ratio of minimum to maximum transmission is 0.8712.
The \l/2 correction factor is 0.0015.
;
_exptl_crystal_colour colourless
_exptl_crystal_density_diffrn 1.374
_exptl_crystal_description prism
_exptl_crystal_F_000 828
_exptl_crystal_size_max 0.584
_exptl_crystal_size_mid 0.341
_exptl_crystal_size_min 0.232
_refine_diff_density_max 1.337
_refine_diff_density_min -0.887
_refine_diff_density_rms 0.097
_refine_ls_extinction_method none
_refine_ls_goodness_of_fit_ref 2.099
_refine_ls_hydrogen_treatment constr
_refine_ls_matrix_type full
_refine_ls_number_parameters 508
_refine_ls_number_reflns 6701
_refine_ls_number_restraints 133
_refine_ls_restrained_S_all 2.213
_refine_ls_R_factor_all 0.1287
_refine_ls_R_factor_gt 0.1206
_refine_ls_shift/su_max 0.019
_refine_ls_shift/su_mean 0.003
_refine_ls_structure_factor_coef Fsqd
_refine_ls_weighting_details
;
w=1/[\s^2^(Fo^2^)+(0.2000P)^2^]
where P=(Fo^2^+2Fc^2^)/3
;
_refine_ls_weighting_scheme calc
_refine_ls_wR_factor_gt 0.4204
_refine_ls_wR_factor_ref 0.4381
_reflns_Friedel_coverage 0.000
_reflns_number_gt 5741
_reflns_number_total 6701
_reflns_threshold_expression 'I > 2\s(I)'
_cod_data_source_file c3sc50582k.txt
_cod_data_source_block twin4
_cod_database_code 1514673
_olex2_refinement_description
;
1. Fixed Uiso
At 1.2 times of:
H11C of C11C, H11 of C11, H9 of C9, H2A of C2A, H4A of C4A, H5A of C5A, H6A
of C6A, H3A of C3A, H5B of C5B, H6B of C6B, H13C of C13C, H13 of C13, H2CA of
C2CA, H3CA of C3CA, H4CA of C4CA, H5CA of C5CA, H6CA of C6CA, H2BA of C2BA,
H3BA of C3BA, H4BA of C4BA, H5BA of C5BA, H6BA of C6BA, {H7B,H7A} of C7, H3CB
of C3CB, H4CB of C4CB, H5CB of C5CB, H6CB of C6CB, H2CB of C2CB, H6BB of C6BB,
H5BB of C5BB, H4BB of C4BB, H3B of C3B, H4B of C4B, H11B of C11B, H2B of C2B,
{H7BB,H7BA} of C7B, H2BB of C2BB, H9B of C9B, H3BB of C3BB, H13B of C13B,
H9C of C9C, {H7CA,H7C} of C7C
At 1.5 times of:
{H16A,H16B,H16C} of C16, {H16G,H16H,H16I} of C16B, {H16D,H16E,H16F} of C16C,
H12C of O12C, H10C of O10C, H8C of O8C, H10 of O10, H12 of O12, H8B of O8B,
H8 of O8, H10B of O10B, H12B of O12B
2. Restrained distances
C7C-C1CB ~ C7C-C1CA
with sigma of 0.005
3. Uiso/Uaniso restraints and constraints
Uanis(C1A) = Uanis(C1B)
Uanis(C2A) = Uanis(C2B)
Uanis(C3A) = Uanis(C3B)
Uanis(C4A) = Uanis(C4B)
Uanis(C5A) = Uanis(C5B)
Uanis(C6A) = Uanis(C6B)
Uanis(C1BA) = Uanis(C1BB)
Uanis(C6BA) = Uanis(C6BB)
Uanis(C5BA) = Uanis(C5BB)
Uanis(C4BA) = Uanis(C4BB)
Uanis(C3BA) = Uanis(C3BB)
Uanis(C2BA) = Uanis(C2BB)
Uanis(C1CA) = Uanis(C1CB)
Uanis(C3CB) = Uanis(C4CA)
4. Others
1-Sof(H7C)=Sof(H7C)=1-Sof(H7C)=1-Sof(H7C)=1-Sof(H7C)=1-Sof(H7C)=1-Sof(H7C)=1-
Sof(H7C)=1-Sof(H7C)=1-Sof(H7C)=1-Sof(H7C)=1-Sof(H7C)=1-Sof(H7C)=Sof(C1CA)=
Sof(C2CA)=Sof(H2CA)=Sof(C3CA)=Sof(H3CA)=Sof(C4CA)=Sof(H4CA)=Sof(C5CA)=
Sof(H5CA)=Sof(C6CA)=Sof(H6CA)
1-Sof(H7BA)=Sof(H7BA)=1-Sof(H7BA)=1-Sof(H7BA)=1-Sof(H7BA)=1-Sof(H7BA)=1-
Sof(H7BA)=1-Sof(H7BA)=1-Sof(H7BA)=1-Sof(H7BA)=1-Sof(H7BA)=1-Sof(H7BA)=1-
Sof(H7BA)=Sof(C1BA)=Sof(C2BA)=Sof(H2BA)=Sof(C3BA)=Sof(H3BA)=Sof(C4BA)=
Sof(H4BA)=Sof(C5BA)=Sof(H5BA)=Sof(C6BA)=Sof(H6BA)
1-Sof(H7A)=Sof(H7A)=1-Sof(H7A)=1-Sof(H7A)=1-Sof(H7A)=1-Sof(H7A)=1-Sof(H7A)=1-
Sof(H7A)=1-Sof(H7A)=1-Sof(H7A)=1-Sof(H7A)=1-Sof(H7A)=1-Sof(H7A)=Sof(C1A)=
Sof(C2A)=Sof(H2A)=Sof(C3A)=Sof(H3A)=Sof(C4A)=Sof(H4A)=Sof(C5A)=Sof(H5A)=
Sof(C6A)=Sof(H6A)
5.a Ternary CH refined with riding coordinates:
C9C(H9C), C7C(H7CA), C7C(H7C), C11C(H11C), C11(H11), C9(H9), C7B(H7BB),
C7B(H7BA), C9B(H9B), C13B(H13B), C11B(H11B), C7(H7B), C7(H7A), C13C(H13C),
C13(H13)
5.b Aromatic/amide H refined with riding coordinates:
C2BB(H2BB), C3BB(H3BB), C4BB(H4BB), C5BB(H5BB), C6BB(H6BB), C2CB(H2CB),
C3CB(H3CB), C4CB(H4CB), C5CB(H5CB), C6CB(H6CB), C2B(H2B), C3B(H3B), C4B(H4B),
C5B(H5B), C6B(H6B), C2CA(H2CA), C3CA(H3CA), C4CA(H4CA), C5CA(H5CA), C6CA(H6CA),
C2BA(H2BA), C3BA(H3BA), C4BA(H4BA), C5BA(H5BA), C6BA(H6BA), C2A(H2A),
C3A(H3A), C4A(H4A), C5A(H5A), C6A(H6A)
5.c Fitted hexagon refined as free rotating group:
C1BB(C2BB,C3BB,C4BB,C5BB,C6BB), C1CB(C2CB,C3CB,C4CB,C5CB,C6CB), C1B(C2B,C3B,
C4B,C5B,C6B), C1CA(C2CA,C3CA,C4CA,C5CA,C6CA), C1BA(C2BA,C3BA,C4BA,C5BA,C6BA),
C1A(C2A,C3A,C4A,C5A,C6A)
5.d Idealised Me refined as rotating group:
C16B(H16G,H16H,H16I), C16C(H16D,H16E,H16F), C16(H16A,H16B,H16C)
5.e Idealised tetrahedral OH refined as rotating group:
O12C(H12C), O10C(H10C), O8C(H8C), O10(H10), O12(H12), O8B(H8B), O8(H8),
O10B(H10B), O12B(H12B)
;
_shelx_space_group_comment
;
The symmetry employed for this shelxl refinement is uniquely defined
by the following loop, which should always be used as a source of
symmetry information in preference to the above space-group names.
They are only intended as comments.
;
_shelxl_version_number 2012-9

loop_
_space_group_symop_operation_xyz
'x, y, z'
'-x, -y, -z'

loop_
_atom_site_label
_atom_site_type_symbol
_atom_site_fract_x
_atom_site_fract_y
_atom_site_fract_z
_atom_site_U_iso_or_equiv
_atom_site_adp_type
_atom_site_occupancy
_atom_site_site_symmetry_order
_atom_site_calc_flag
_atom_site_refinement_flags_posn
_atom_site_refinement_flags_adp
_atom_site_refinement_flags_occupancy
_atom_site_disorder_assembly
_atom_site_disorder_group
O12C O 0.1269(2) 0.4603(3) 0.03897(17) 0.0473(7) Uani 1 1 d . . . . .
H12C H 0.2246 0.4724 0.0478 0.071 Uiso 1 1 calc R U . . .
O10C O -0.0931(2) 0.4807(3) 0.11050(16) 0.0471(7) Uani 1 1 d . . . . .
H10C H -0.0682 0.5225 0.0741 0.071 Uiso 1 1 calc R U . . .
O8C O 0.2283(2) 0.4988(3) 0.25698(16) 0.0499(7) Uani 1 1 d . . . . .
H8C H 0.2487 0.5259 0.3230 0.075 Uiso 1 1 calc R U . . .
O10 O -0.3578(3) 0.4755(3) 0.08389(19) 0.0604(9) Uani 1 1 d . . . . .
H10 H -0.2605 0.4782 0.1032 0.091 Uiso 1 1 calc R U . . .
O12 O -0.6166(2) 0.5350(3) 0.0824(2) 0.0625(9) Uani 1 1 d . . . . .
H12 H -0.6025 0.5538 0.0316 0.094 Uiso 1 1 calc R U . . .
O8B O 0.3671(3) 0.5869(2) 0.43588(16) 0.0492(7) Uani 1 1 d . . . . .
H8B H 0.3778 0.5112 0.4423 0.074 Uiso 1 1 calc R U . . .
O8 O -0.5436(3) 0.4141(3) 0.2282(2) 0.0614(8) Uani 1 1 d . . . . .
H8 H -0.6331 0.4349 0.2120 0.092 Uiso 1 1 calc R U . . .
F17B F 0.8986(3) 0.8575(3) 0.7754(3) 0.1011(12) Uani 1 1 d . U . . .
O10B O 0.4358(3) 0.5725(2) 0.60568(19) 0.0579(8) Uani 1 1 d . . . . .
H10B H 0.4720 0.5840 0.6690 0.087 Uiso 1 1 calc R U . . .
F18B F 0.8723(4) 0.7218(6) 0.6463(5) 0.198(4) Uani 1 1 d . U . . .
O12B O 0.6357(3) 0.6394(3) 0.5431(3) 0.0817(12) Uani 1 1 d . . . . .
H12B H 0.6745 0.6681 0.5038 0.123 Uiso 1 1 calc R U . . .
F15B F 0.8287(4) 0.8878(7) 0.6582(4) 0.147(2) Uani 1 1 d . U . . .
C9C C 0.0204(3) 0.4387(3) 0.1470(2) 0.0389(8) Uani 1 1 d . . . . .
H9C H -0.0098 0.3810 0.1692 0.047 Uiso 1 1 calc R U . . .
F18C F 0.1802(6) 0.1665(5) -0.0260(4) 0.161(2) Uani 1 1 d . U . . .
C7C C 0.1117(3) 0.5416(4) 0.2260(2) 0.0485(9) Uani 1 1 d D . . . .
H7CA H 0.1326 0.6084 0.2102 0.058 Uiso 0.528(6) 1 calc R U P A 2
H7C H 0.1436 0.5911 0.1976 0.058 Uiso 0.472(6) 1 calc R U P A 1
C11C C 0.0914(3) 0.3782(3) 0.0751(2) 0.0392(7) Uani 1 1 d . . . . .
H11C H 0.1720 0.3540 0.1019 0.047 Uiso 1 1 calc R U . . .
C11 C -0.5059(3) 0.5904(4) 0.1574(3) 0.0467(8) Uani 1 1 d . . . . .
H11 H -0.5395 0.6117 0.2112 0.056 Uiso 1 1 calc R U . . .
F15 F -0.5769(7) 0.8229(5) 0.2378(4) 0.144(2) Uani 1 1 d . . . . .
C9 C -0.4134(3) 0.5014(4) 0.1606(2) 0.0487(9) Uani 1 1 d . . . . .
H9 H -0.3419 0.5353 0.2160 0.058 Uiso 1 1 calc R U . . .
C7B C 0.3354(3) 0.6671(3) 0.5134(2) 0.0420(8) Uani 1 1 d . . . . .
H7BB H 0.2528 0.6295 0.5175 0.050 Uiso 0.453(7) 1 calc R U P B 2
H7BA H 0.2494 0.6352 0.5172 0.050 Uiso 0.547(7) 1 calc R U P B 1
F15C F 0.0161(6) 0.1125(4) -0.1339(4) 0.1408(18) Uani 1 1 d . U . . .
C9B C 0.4407(4) 0.6845(3) 0.5988(2) 0.0445(8) Uani 1 1 d . . . . .
H9B H 0.4147 0.7402 0.6501 0.053 Uiso 1 1 calc R U . . .
F18 F -0.6442(6) 0.7548(5) 0.0979(5) 0.152(2) Uani 1 1 d . . . . .
C1BB C 0.3013(12) 0.7779(7) 0.4956(8) 0.0391(14) Uani 0.453(7) 1 d G . P B 2
C2BB C 0.2268(11) 0.8463(9) 0.5494(7) 0.052(2) Uani 0.453(7) 1 d G . P B 2
H2BB H 0.2014 0.8242 0.5922 0.063 Uiso 0.453(7) 1 calc R U P B 2
C3BB C 0.1903(10) 0.9477(8) 0.5392(6) 0.071(2) Uani 0.453(7) 1 d G . P B 2
H3BB H 0.1404 0.9935 0.5752 0.085 Uiso 0.453(7) 1 calc R U P B 2
C4BB C 0.2282(11) 0.9808(7) 0.4752(7) 0.076(2) Uani 0.453(7) 1 d G . P B 2
H4BB H 0.2038 1.0486 0.4684 0.091 Uiso 0.453(7) 1 calc R U P B 2
C5BB C 0.3027(10) 0.9124(8) 0.4214(6) 0.073(2) Uani 0.453(7) 1 d G . P B 2
H5BB H 0.3281 0.9345 0.3786 0.087 Uiso 0.453(7) 1 calc R U P B 2
C6BB C 0.3393(10) 0.8110(8) 0.4316(7) 0.052(2) Uani 0.453(7) 1 d G . P B 2
H6BB H 0.3891 0.7652 0.3956 0.062 Uiso 0.453(7) 1 calc R U P B 2
C1CB C 0.0385(5) 0.5749(5) 0.3027(3) 0.0482(15) Uani 0.528(6) 1 d DG U P A 2
C2CB C -0.0136(7) 0.6797(6) 0.3207(4) 0.077(3) Uani 0.528(6) 1 d G U P A 2
H2CB H -0.0042 0.7246 0.2875 0.092 Uiso 0.528(6) 1 calc R U P A 2
C3CB C -0.0796(8) 0.7174(7) 0.3883(5) 0.103(3) Uani 0.528(6) 1 d G U P A 2
H3CB H -0.1145 0.7876 0.4003 0.123 Uiso 0.528(6) 1 calc R U P A 2
C4CB C -0.0936(8) 0.6502(8) 0.4379(4) 0.105(4) Uani 0.528(6) 1 d G U P A 2
H4CB H -0.1378 0.6755 0.4832 0.126 Uiso 0.528(6) 1 calc R U P A 2
C5CB C -0.0415(7) 0.5454(7) 0.4200(4) 0.092(3) Uani 0.528(6) 1 d G U P A 2
H5CB H -0.0508 0.5004 0.4532 0.111 Uiso 0.528(6) 1 calc R U P A 2
C6CB C 0.0246(6) 0.5077(5) 0.3524(4) 0.062(2) Uani 0.528(6) 1 d G U P A 2
H6CB H 0.0594 0.4375 0.3404 0.074 Uiso 0.528(6) 1 calc R U P A 2
C13B C 0.6776(4) 0.7748(3) 0.6931(3) 0.0575(10) Uani 1 1 d . U . . .
H13B H 0.6763 0.7092 0.7127 0.069 Uiso 1 1 calc R U . . .
F17C F 0.1505(7) 0.2696(5) -0.0965(4) 0.165(2) Uani 1 1 d . U . . .
C11B C 0.5797(4) 0.7323(4) 0.6005(3) 0.0542(10) Uani 1 1 d . . . . .
H11B H 0.5753 0.7968 0.5796 0.065 Uiso 1 1 calc R U . . .
C7 C -0.4856(3) 0.3883(4) 0.1548(3) 0.0505(9) Uani 1 1 d . . . . .
H7B H -0.5569 0.3558 0.0992 0.061 Uiso 0.852(17) 1 calc R U P C 2
H7A H -0.5482 0.3428 0.0965 0.061 Uiso 0.148(17) 1 calc R U P C 1
C1B C -0.3923(4) 0.2971(3) 0.1536(5) 0.0492(13) Uani 0.852(17) 1 d G . P C 2
C2B C -0.2853(4) 0.3233(3) 0.2276(5) 0.0467(14) Uani 0.852(17) 1 d G . P C 2
H2B H -0.2643 0.3988 0.2725 0.056 Uiso 0.852(17) 1 calc R U P C 2
C3B C -0.2095(4) 0.2368(4) 0.2343(5) 0.0575(17) Uani 0.852(17) 1 d G . P C 2
H3B H -0.1379 0.2544 0.2838 0.069 Uiso 0.852(17) 1 calc R U P C 2
C4B C -0.2408(5) 0.1241(4) 0.1671(6) 0.082(3) Uani 0.852(17) 1 d G . P C 2
H4B H -0.1901 0.0662 0.1717 0.098 Uiso 0.852(17) 1 calc R U P C 2
C5B C -0.3478(6) 0.0979(3) 0.0932(6) 0.103(3) Uani 0.852(17) 1 d G . P C 2
H5B H -0.3687 0.0224 0.0482 0.124 Uiso 0.852(17) 1 calc R U P C 2
C6B C -0.4236(5) 0.1844(4) 0.0864(5) 0.0759(19) Uani 0.852(17) 1 d G . P C 2
H6B H -0.4952 0.1668 0.0369 0.091 Uiso 0.852(17) 1 calc R U P C 2
F17 F -0.4769(7) 0.8918(4) 0.1626(4) 0.143(2) Uani 1 1 d . . . . .
C13C C 0.0030(4) 0.2704(4) -0.0030(3) 0.0645(11) Uani 1 1 d . U . . .
H13C H -0.0616 0.3016 -0.0375 0.077 Uiso 1 1 calc R U . . .
C14B C 0.8166(5) 0.8087(6) 0.6941(5) 0.0929(18) Uani 1 1 d . U . . .
C13 C -0.4394(5) 0.7046(5) 0.1578(4) 0.0688(12) Uani 1 1 d . . . . .
H13 H -0.4161 0.6854 0.1005 0.083 Uiso 1 1 calc R U . . .
C16B C 0.6353(6) 0.8752(5) 0.7609(4) 0.0863(17) Uani 1 1 d . . . . .
H16G H 0.6402 0.9427 0.7456 0.129 Uiso 1 1 calc R U . . .
H16H H 0.6931 0.8940 0.8192 0.129 Uiso 1 1 calc R U . . .
H16I H 0.5455 0.8531 0.7613 0.129 Uiso 1 1 calc R U . . .
C14 C -0.5313(9) 0.7923(6) 0.1647(5) 0.098(2) Uani 1 1 d . . . . .
C14C C 0.0851(8) 0.2057(7) -0.0652(6) 0.1135(19) Uani 1 1 d . U . . .
C16C C -0.0747(7) 0.1923(5) 0.0225(5) 0.0917(18) Uani 1 1 d . . . . .
H16D H -0.0163 0.1657 0.0621 0.138 Uiso 1 1 calc R U . . .
H16E H -0.1222 0.1256 -0.0302 0.138 Uiso 1 1 calc R U . . .
H16F H -0.1369 0.2340 0.0525 0.138 Uiso 1 1 calc R U . . .
C1CA C 0.0529(6) 0.6264(5) 0.2970(4) 0.0482(15) Uani 0.472(6) 1 d DG U P A 1
C2CA C 0.0525(7) 0.7460(5) 0.3171(4) 0.065(2) Uani 0.472(6) 1 d G U P A 1
H2CA H 0.0911 0.7820 0.2859 0.078 Uiso 0.472(6) 1 calc R U P A 1
C3CA C -0.0056(8) 0.8117(6) 0.3838(5) 0.092(3) Uani 0.472(6) 1 d G U P A 1
H3CA H -0.0058 0.8917 0.3972 0.110 Uiso 0.472(6) 1 calc R U P A 1
C4CA C -0.0633(8) 0.7579(8) 0.4303(5) 0.103(3) Uani 0.472(6) 1 d G U P A 1
H4CA H -0.1022 0.8018 0.4749 0.123 Uiso 0.472(6) 1 calc R U P A 1
C5CA C -0.0629(8) 0.6383(8) 0.4102(5) 0.091(3) Uani 0.472(6) 1 d G U P A 1
H5CA H -0.1015 0.6023 0.4414 0.109 Uiso 0.472(6) 1 calc R U P A 1
C6CA C -0.0048(6) 0.5726(6) 0.3436(4) 0.063(2) Uani 0.472(6) 1 d G U P A 1
H6CA H -0.0045 0.4926 0.3301 0.076 Uiso 0.472(6) 1 calc R U P A 1
C1BA C 0.3262(9) 0.7864(5) 0.5102(6) 0.0391(14) Uani 0.547(7) 1 d G . P B 1
C2BA C 0.2654(8) 0.8662(7) 0.5681(6) 0.052(2) Uani 0.547(7) 1 d G . P B 1
H2BA H 0.2293 0.8452 0.6079 0.063 Uiso 0.547(7) 1 calc R U P B 1
C3BA C 0.2585(8) 0.9774(6) 0.5666(5) 0.071(2) Uani 0.547(7) 1 d G . P B 1
H3BA H 0.2178 1.0308 0.6053 0.085 Uiso 0.547(7) 1 calc R U P B 1
C4BA C 0.3124(9) 1.0088(5) 0.5072(5) 0.076(2) Uani 0.547(7) 1 d G . P B 1
H4BA H 0.3077 1.0832 0.5061 0.091 Uiso 0.547(7) 1 calc R U P B 1
C5BA C 0.3732(8) 0.9291(7) 0.4493(5) 0.073(2) Uani 0.547(7) 1 d G . P B 1
H5BA H 0.4092 0.9501 0.4095 0.087 Uiso 0.547(7) 1 calc R U P B 1
C6BA C 0.3801(8) 0.8179(6) 0.4508(5) 0.052(2) Uani 0.547(7) 1 d G . P B 1
H6BA H 0.4208 0.7645 0.4121 0.062 Uiso 0.547(7) 1 calc R U P B 1
C16 C -0.3127(8) 0.7540(7) 0.2309(5) 0.110(3) Uani 1 1 d . . . . .
H16A H -0.3315 0.7680 0.2878 0.165 Uiso 1 1 calc R U . . .
H16B H -0.2747 0.8269 0.2311 0.165 Uiso 1 1 calc R U . . .
H16C H -0.2510 0.6988 0.2206 0.165 Uiso 1 1 calc R U . . .
C1A C -0.370(2) 0.308(2) 0.190(2) 0.0492(13) Uani 0.148(17) 1 d G . P C 1
C2A C -0.268(2) 0.3412(19) 0.267(2) 0.0467(14) Uani 0.148(17) 1 d G . P C 1
H2A H -0.2540 0.4171 0.3113 0.056 Uiso 0.148(17) 1 calc R U P C 1
C3A C -0.186(2) 0.261(2) 0.279(3) 0.0575(17) Uani 0.148(17) 1 d G . P C 1
H3A H -0.1175 0.2827 0.3313 0.069 Uiso 0.148(17) 1 calc R U P C 1
C4A C -0.206(3) 0.147(2) 0.214(3) 0.082(3) Uani 0.148(17) 1 d G . P C 1
H4A H -0.1516 0.0935 0.2218 0.098 Uiso 0.148(17) 1 calc R U P C 1
C5A C -0.309(4) 0.114(2) 0.136(3) 0.103(3) Uani 0.148(17) 1 d G . P C 1
H5A H -0.3222 0.0385 0.0922 0.124 Uiso 0.148(17) 1 calc R U P C 1
C6A C -0.390(3) 0.195(2) 0.124(3) 0.0759(19) Uani 0.148(17) 1 d G . P C 1
H6A H -0.4587 0.1728 0.0722 0.091 Uiso 0.148(17) 1 calc R U P C 1

loop_
_atom_site_aniso_label
_atom_site_aniso_U_11
_atom_site_aniso_U_22
_atom_site_aniso_U_33
_atom_site_aniso_U_23
_atom_site_aniso_U_13
_atom_site_aniso_U_12
O12C 0.0303(11) 0.0745(17) 0.0430(14) 0.0297(13) 0.0104(10) 0.0057(11)
O10C 0.0256(11) 0.0770(17) 0.0415(14) 0.0264(13) 0.0073(9) 0.0121(11)
O8C 0.0288(11) 0.0752(17) 0.0366(14) 0.0114(12) 0.0053(10) 0.0199(11)
O10 0.0331(12) 0.108(2) 0.0521(17) 0.0441(17) 0.0141(11) 0.0084(13)
O12 0.0265(12) 0.116(3) 0.0611(18) 0.0561(19) 0.0062(11) 0.0056(14)
O8B 0.0586(15) 0.0441(13) 0.0333(14) 0.0061(11) 0.0009(11) 0.0207(11)
O8 0.0427(14) 0.102(2) 0.0605(18) 0.0459(17) 0.0244(13) 0.0324(15)
F17B 0.0690(19) 0.101(2) 0.085(2) 0.0121(19) -0.0308(16) 0.0017(16)
O10B 0.0750(19) 0.0464(14) 0.0454(16) 0.0141(12) 0.0037(13) 0.0255(13)
F18B 0.055(2) 0.199(5) 0.189(5) -0.071(4) -0.011(3) 0.044(3)
O12B 0.0538(18) 0.083(2) 0.068(2) -0.0158(18) 0.0187(16) 0.0082(16)
F15B 0.077(3) 0.224(6) 0.124(4) 0.076(4) -0.003(2) -0.042(3)
C9C 0.0233(13) 0.0598(19) 0.0335(17) 0.0178(15) 0.0076(12) 0.0078(13)
F18C 0.137(4) 0.109(3) 0.166(4) -0.025(3) 0.030(3) 0.049(3)
C7C 0.0302(16) 0.065(2) 0.0333(19) 0.0023(16) 0.0028(13) 0.0164(15)
C11C 0.0294(14) 0.0468(16) 0.0334(17) 0.0071(14) 0.0086(12) 0.0031(12)
C11 0.0360(16) 0.066(2) 0.047(2) 0.0323(18) 0.0104(14) 0.0077(15)
F15 0.215(6) 0.116(3) 0.141(4) 0.053(3) 0.115(5) 0.061(4)
C9 0.0327(16) 0.064(2) 0.039(2) 0.0150(17) -0.0019(13) 0.0057(15)
C7B 0.0424(17) 0.0409(16) 0.0345(18) 0.0080(14) 0.0032(13) 0.0136(13)
F15C 0.147(4) 0.099(2) 0.111(3) -0.031(2) 0.033(3) 0.012(2)
C9B 0.054(2) 0.0403(16) 0.0310(17) 0.0059(14) 0.0047(14) 0.0233(14)
F18 0.127(4) 0.138(4) 0.193(6) 0.072(4) 0.015(4) 0.077(3)
C1BB 0.037(4) 0.0433(19) 0.026(3) 0.009(2) -0.006(3) 0.010(2)
C2BB 0.061(6) 0.049(4) 0.039(4) 0.012(3) 0.002(4) 0.023(4)
C3BB 0.088(7) 0.053(4) 0.064(5) 0.017(4) 0.007(4) 0.033(5)
C4BB 0.091(6) 0.055(4) 0.096(6) 0.042(4) 0.025(5) 0.026(4)
C5BB 0.089(6) 0.064(4) 0.073(5) 0.036(4) 0.016(5) 0.013(5)
C6BB 0.051(6) 0.059(3) 0.047(4) 0.025(3) 0.007(4) 0.015(3)
C1CB 0.029(2) 0.061(4) 0.036(2) -0.001(3) 0.0047(17) 0.012(3)
C2CB 0.065(5) 0.083(5) 0.054(5) -0.001(4) 0.001(4) 0.038(4)
C3CB 0.073(5) 0.139(7) 0.067(6) 0.003(5) 0.016(5) 0.053(5)
C4CB 0.066(6) 0.149(8) 0.064(7) -0.006(5) 0.025(6) 0.025(6)
C5CB 0.062(5) 0.139(8) 0.059(5) 0.013(5) 0.034(5) 0.001(5)
C6CB 0.049(4) 0.080(5) 0.046(4) 0.011(4) 0.020(3) 0.000(4)
C13B 0.056(2) 0.0443(18) 0.051(2) 0.0054(17) -0.0063(17) 0.0126(16)
F17C 0.186(5) 0.125(3) 0.159(4) -0.011(3) 0.121(4) 0.022(3)
C11B 0.0447(19) 0.061(2) 0.043(2) 0.0053(17) 0.0067(16) 0.0182(16)
C7 0.0336(16) 0.072(2) 0.046(2) 0.0235(18) 0.0116(14) 0.0060(16)
C1B 0.045(2) 0.051(2) 0.045(4) 0.018(2) 0.002(2) -0.0022(18)
C2B 0.035(2) 0.056(2) 0.051(4) 0.025(3) 0.005(3) 0.0141(18)
C3B 0.043(2) 0.065(3) 0.081(5) 0.038(3) 0.027(3) 0.020(2)
C4B 0.058(4) 0.048(3) 0.139(8) 0.029(4) 0.038(5) 0.013(3)
C5B 0.086(5) 0.046(3) 0.141(9) -0.008(4) 0.040(5) -0.011(3)
C6B 0.066(4) 0.057(3) 0.075(5) 0.005(3) 0.003(3) -0.017(3)
F17 0.194(6) 0.101(3) 0.187(5) 0.081(3) 0.105(5) 0.053(3)
C13C 0.051(2) 0.058(2) 0.055(2) -0.0043(19) 0.0050(18) -0.0016(17)
C14B 0.053(3) 0.102(4) 0.079(4) -0.002(3) -0.007(2) 0.011(2)
C13 0.067(3) 0.079(3) 0.076(3) 0.043(3) 0.027(2) 0.013(2)
C16B 0.080(3) 0.080(3) 0.052(3) -0.017(3) 0.003(2) 0.005(3)
C14 0.117(5) 0.080(4) 0.101(5) 0.032(4) 0.038(4) 0.037(4)
C14C 0.090(3) 0.090(3) 0.113(4) -0.024(2) 0.046(3) 0.010(2)
C16C 0.086(4) 0.070(3) 0.098(5) 0.024(3) 0.004(3) -0.019(3)
C1CA 0.029(2) 0.061(4) 0.036(2) -0.001(3) 0.0047(17) 0.012(3)
C2CA 0.045(4) 0.066(4) 0.061(5) 0.002(4) 0.002(4) 0.024(3)
C3CA 0.057(5) 0.116(7) 0.063(6) -0.007(5) 0.000(4) 0.049(5)
C4CA 0.073(5) 0.139(7) 0.067(6) 0.003(5) 0.016(5) 0.053(5)
C5CA 0.057(6) 0.151(8) 0.042(5) 0.008(5) 0.013(5) 0.038(6)
C6CA 0.041(4) 0.093(6) 0.042(4) 0.008(4) 0.013(3) 0.020(4)
C1BA 0.037(4) 0.0433(19) 0.026(3) 0.009(2) -0.006(3) 0.010(2)
C2BA 0.061(6) 0.049(4) 0.039(4) 0.012(3) 0.002(4) 0.023(4)
C3BA 0.088(7) 0.053(4) 0.064(5) 0.017(4) 0.007(4) 0.033(5)
C4BA 0.091(6) 0.055(4) 0.096(6) 0.042(4) 0.025(5) 0.026(4)
C5BA 0.089(6) 0.064(4) 0.073(5) 0.036(4) 0.016(5) 0.013(5)
C6BA 0.051(6) 0.059(3) 0.047(4) 0.025(3) 0.007(4) 0.015(3)
C16 0.104(5) 0.113(5) 0.096(5) 0.051(4) -0.012(4) -0.037(4)
C1A 0.045(2) 0.051(2) 0.045(4) 0.018(2) 0.002(2) -0.0022(18)
C2A 0.035(2) 0.056(2) 0.051(4) 0.025(3) 0.005(3) 0.0141(18)
C3A 0.043(2) 0.065(3) 0.081(5) 0.038(3) 0.027(3) 0.020(2)
C4A 0.058(4) 0.048(3) 0.139(8) 0.029(4) 0.038(5) 0.013(3)
C5A 0.086(5) 0.046(3) 0.141(9) -0.008(4) 0.040(5) -0.011(3)
C6A 0.066(4) 0.057(3) 0.075(5) 0.005(3) 0.003(3) -0.017(3)

loop_
_atom_type_symbol
_atom_type_description
_atom_type_scat_dispersion_real
_atom_type_scat_dispersion_imag
_atom_type_scat_source
C C 0.0181 0.0091 'International Tables Vol C Tables 4.2.6.8 and 6.1.1.4'
H H 0.0000 0.0000 'International Tables Vol C Tables 4.2.6.8 and 6.1.1.4'
F F 0.0727 0.0534 'International Tables Vol C Tables 4.2.6.8 and 6.1.1.4'
O O 0.0492 0.0322 'International Tables Vol C Tables 4.2.6.8 and 6.1.1.4'

loop_
_geom_angle_atom_site_label_1
_geom_angle_atom_site_label_2
_geom_angle_atom_site_label_3
_geom_angle
O10C C9C C7C 109.0(3)
O10C C9C C11C 110.5(3)
C11C C9C C7C 112.0(2)
O8C C7C C9C 107.8(3)
O8C C7C C1CB 106.1(3)
O8C C7C C1CA 117.2(3)
C9C C7C C1CB 106.1(3)
C9C C7C C1CA 119.6(3)
O12C C11C C9C 108.1(3)
O12C C11C C13C 107.4(3)
C9C C11C C13C 112.7(3)
O12 C11 C9 108.6(3)
O12 C11 C13 111.9(3)
C9 C11 C13 114.4(3)
O10 C9 C11 107.1(3)
O10 C9 C7 108.5(3)
C7 C9 C11 112.1(3)
O8B C7B C9B 111.2(3)
O8B C7B C1BB 107.9(5)
O8B C7B C1BA 112.0(5)
C9B C7B C1BB 118.1(5)
C1BA C7B C9B 107.4(4)
O10B C9B C7B 106.1(3)
O10B C9B C11B 111.9(3)
C11B C9B C7B 113.9(3)
C2BB C1BB C7B 115.0(8)
C2BB C1BB C6BB 120.0
C6BB C1BB C7B 125.0(8)
C3BB C2BB C1BB 120.0
C2BB C3BB C4BB 120.0
C3BB C4BB C5BB 120.0
C6BB C5BB C4BB 120.0
C5BB C6BB C1BB 120.0
C2CB C1CB C7C 115.7(4)
C2CB C1CB C6CB 120.0
C6CB C1CB C7C 124.3(4)
C3CB C2CB C1CB 120.0
C2CB C3CB C4CB 120.0
C5CB C4CB C3CB 120.0
C4CB C5CB C6CB 120.0
C5CB C6CB C1CB 120.0
C14B C13B C11B 114.2(5)
C14B C13B C16B 109.2(4)
C16B C13B C11B 111.6(4)
O12B C11B C9B 109.5(3)
O12B C11B C13B 104.9(3)
C9B C11B C13B 113.4(4)
O8 C7 C9 108.5(3)
O8 C7 C1B 111.0(3)
O8 C7 C1A 96.0(11)
C9 C7 C1B 111.5(3)
C9 C7 C1A 109.1(9)
C2B C1B C7 118.5(3)
C2B C1B C6B 120.0
C6B C1B C7 120.9(3)
C1B C2B C3B 120.0
C4B C3B C2B 120.0
C3B C4B C5B 120.0
C4B C5B C6B 120.0
C5B C6B C1B 120.0
C14C C13C C11C 109.6(4)
C16C C13C C11C 115.6(4)
C16C C13C C14C 112.6(6)
F17B C14B F15B 104.6(6)
F17B C14B C13B 114.2(6)
F18B C14B F17B 106.5(5)
F18B C14B F15B 102.6(8)
F18B C14B C13B 115.0(6)
F15B C14B C13B 112.8(5)
C14 C13 C11 111.4(5)
C14 C13 C16 111.4(6)
C16 C13 C11 111.2(4)
F15 C14 F18 102.7(7)
F15 C14 F17 107.0(6)
F15 C14 C13 114.4(6)
F18 C14 C13 114.0(6)
F17 C14 F18 105.1(6)
F17 C14 C13 112.6(6)
F18C C14C F15C 104.8(7)
F18C C14C F17C 101.6(7)
F18C C14C C13C 112.4(8)
F15C C14C F17C 107.7(8)
F15C C14C C13C 113.2(6)
F17C C14C C13C 116.0(7)
C2CA C1CA C7C 126.8(4)
C2CA C1CA C6CA 120.0
C6CA C1CA C7C 113.2(4)
C3CA C2CA C1CA 120.0
C4CA C3CA C2CA 120.0
C5CA C4CA C3CA 120.0
C4CA C5CA C6CA 120.0
C5CA C6CA C1CA 120.0
C2BA C1BA C7B 119.7(6)
C2BA C1BA C6BA 120.0
C6BA C1BA C7B 120.3(6)
C3BA C2BA C1BA 120.0
C4BA C3BA C2BA 120.0
C3BA C4BA C5BA 120.0
C4BA C5BA C6BA 120.0
C5BA C6BA C1BA 120.0
C2A C1A C7 130.8(14)
C2A C1A C6A 120.0
C6A C1A C7 109.2(14)
C1A C2A C3A 120.0
C4A C3A C2A 120.0
C3A C4A C5A 120.0
C6A C5A C4A 120.0
C5A C6A C1A 120.0

loop_
_geom_bond_atom_site_label_1
_geom_bond_atom_site_label_2
_geom_bond_distance
O12C C11C 1.423(4)
O10C C9C 1.426(4)
O8C C7C 1.425(4)
O10 C9 1.448(4)
O12 C11 1.417(5)
O8B C7B 1.423(4)
O8 C7 1.416(4)
F17B C14B 1.327(7)
O10B C9B 1.429(4)
F18B C14B 1.327(8)
O12B C11B 1.442(5)
F15B C14B 1.332(10)
C9C C7C 1.525(5)
C9C C11C 1.523(4)
F18C C14C 1.287(12)
C7C C1CB 1.562(4)
C7C C1CA 1.529(4)
C11C C13C 1.538(5)
C11 C9 1.514(5)
C11 C13 1.530(6)
F15 C14 1.330(8)
C9 C7 1.507(6)
C7B C9B 1.530(4)
C7B C1BB 1.550(7)
C7B C1BA 1.503(6)
F15C C14C 1.312(8)
C9B C11B 1.520(6)
F18 C14 1.351(10)
C1BB C2BB 1.3900
C1BB C6BB 1.3900
C2BB C3BB 1.3900
C3BB C4BB 1.3900
C4BB C5BB 1.3900
C5BB C6BB 1.3900
C1CB C2CB 1.3900
C1CB C6CB 1.3900
C2CB C3CB 1.3900
C3CB C4CB 1.3900
C4CB C5CB 1.3900
C5CB C6CB 1.3900
C13B C11B 1.531(5)
C13B C14B 1.477(8)
C13B C16B 1.498(6)
F17C C14C 1.321(11)
C7 C1B 1.530(5)
C7 C1A 1.74(2)
C1B C2B 1.3900
C1B C6B 1.3900
C2B C3B 1.3900
C3B C4B 1.3900
C4B C5B 1.3900
C5B C6B 1.3900
F17 C14 1.338(9)
C13C C14C 1.513(7)
C13C C16C 1.456(8)
C13 C14 1.479(8)
C13 C16 1.502(8)
C1CA C2CA 1.3900
C1CA C6CA 1.3900
C2CA C3CA 1.3900
C3CA C4CA 1.3900
C4CA C5CA 1.3900
C5CA C6CA 1.3900
C1BA C2BA 1.3900
C1BA C6BA 1.3900
C2BA C3BA 1.3900
C3BA C4BA 1.3900
C4BA C5BA 1.3900
C5BA C6BA 1.3900
C1A C2A 1.3900
C1A C6A 1.3900
C2A C3A 1.3900
C3A C4A 1.3900
C4A C5A 1.3900
C5A C6A 1.3900

loop_
_geom_hbond_atom_site_label_D
_geom_hbond_atom_site_label_H
_geom_hbond_atom_site_label_A
_geom_hbond_distance_DH
_geom_hbond_distance_HA
_geom_hbond_distance_DA
_geom_hbond_angle_DHA
_geom_hbond_site_symmetry_A
O12C H12C O12 0.99 1.66 2.625(3) 162.1 1_655
O10C H10C O12C 0.99 1.94 2.795(3) 142.9 2_565
O8C H8C O8B 0.99 1.86 2.771(3) 151.8 .
O10 H10 O10C 0.99 1.72 2.690(3) 166.0 .
O12 H12 O10 0.99 1.76 2.669(4) 150.5 2_465
O8 H8 O8C 0.99 1.85 2.717(3) 144.2 1_455
O10B H10B O8 0.99 1.70 2.685(4) 171.9 2_566
